data_1509923
loop_
_publ_author_name
'Jansen, M.'
'Kovalevskiy, A.'

_publ_section_title
;
 Synthesis, crystal structure determination, and physical properties of
 Ag5 I O6
;
_journal_name_full 'Zeitschrift fuer Anorganische und Allgemeine Chemie'
_journal_page_first 577
_journal_page_last 581
_journal_paper_doi 10.1002/zaac.200500476
_journal_volume 632
_journal_year 2006
_chemical_formula_sum 'Ag5 I O6'
_chemical_name_systematic 'Ag5 (I O6)'
_space_group_IT_number 167
_symmetry_space_group_name_Hall '-R 3 2"c'
_symmetry_space_group_name_H-M 'R -3 c :H'
_cell_angle_alpha 90
_cell_angle_beta 90
_cell_angle_gamma 120
_cell_formula_units_Z 6
_cell_length_a 5.9366
_cell_length_b 5.9366
_cell_length_c 32.1471
_cell_volume 981.178
_citation_journal_id_ASTM ZAACAB
_cod_data_source_file silver3-x_212.cif
_cod_data_source_block Ag5I1O6
_cod_original_cell_volume 981.1785
_cod_original_formula_sum 'Ag5 I1 O6'
_cod_database_code 1509923

loop_
_symmetry_equiv_pos_as_xyz
x,y,z
-y,x-y,z
-x+y,-x,z
y,x,-z+1/2
-x,-x+y,-z+1/2
x-y,-y,-z+1/2
-x,-y,-z
y,-x+y,-z
x-y,x,-z
-y,-x,z-1/2
x,x-y,z-1/2
-x+y,y,z-1/2
x+2/3,y+1/3,z+1/3
-y+2/3,x-y+1/3,z+1/3
-x+y+2/3,-x+1/3,z+1/3
y+2/3,x+1/3,-z+5/6
-x+2/3,-x+y+1/3,-z+5/6
x-y+2/3,-y+1/3,-z+5/6
-x+2/3,-y+1/3,-z+1/3
y+2/3,-x+y+1/3,-z+1/3
x-y+2/3,x+1/3,-z+1/3
-y+2/3,-x+1/3,z-1/6
x+2/3,x-y+1/3,z-1/6
-x+y+2/3,y+1/3,z-1/6
x+1/3,y+2/3,z+2/3
-y+1/3,x-y+2/3,z+2/3
-x+y+1/3,-x+2/3,z+2/3
y+1/3,x+2/3,-z+7/6
-x+1/3,-x+y+2/3,-z+7/6
x-y+1/3,-y+2/3,-z+7/6
-x+1/3,-y+2/3,-z+2/3
y+1/3,-x+y+2/3,-z+2/3
x-y+1/3,x+2/3,-z+2/3
-y+1/3,-x+2/3,z+1/6
x+1/3,x-y+2/3,z+1/6
-x+y+1/3,y+2/3,z+1/6

loop_
_atom_site_label
_atom_site_type_symbol
_atom_site_fract_x
_atom_site_fract_y
_atom_site_fract_z
_atom_site_occupancy
_atom_site_U_iso_or_equiv
Ag2 Ag+1 0 0 0.15546 1 0.0
I1 I+7 0 0 0 1 0.0
O1 O-2 0.2779 0.033 0.0341 1 0.0
Ag1 Ag+1 0.3046 0 0.25 1 0.0
